data_7217363
loop_
_publ_author_name
'Tang, Si-Fu'
'Li, Liang-Jun'
'Lv, Xiao-Xia'
'Wang, Chao'
'Zhao, Xue-Bo'

_publ_section_title
;
 Tuning the structure of metal phosphonates using uncoordinating methyl
 group: syntheses, structures and properties of a series of metal
 diphosphonates
;
_journal_issue 30
_journal_name_full CrystEngComm
_journal_page_first 7043
_journal_paper_doi 10.1039/C4CE00375F
_journal_volume 16
_journal_year 2014
_chemical_formula_sum 'C8 H26 Ni O14 P2'
_chemical_formula_weight 466.94
_chemical_name_systematic
; 
 ? 
;
_space_group_IT_number 2
_symmetry_cell_setting triclinic
_symmetry_space_group_name_Hall '-P 1'
_symmetry_space_group_name_H-M 'P -1'
_atom_sites_solution_hydrogens geom
_atom_sites_solution_primary direct
_atom_sites_solution_secondary difmap
_audit_creation_method SHELXL-97
_cell_angle_alpha 96.736(2)
_cell_angle_beta 95.816(5)
_cell_angle_gamma 91.082(5)
_cell_formula_units_Z 2
_cell_length_a 6.7912(11)
_cell_length_b 9.6878(16)
_cell_length_c 13.786(2)
_cell_measurement_temperature 296(2)
_cell_measurement_theta_max 27.5
_cell_measurement_theta_min 2.44
_cell_volume 895.7(2)
_computing_cell_refinement 'Bruker XSCANS'
_computing_data_collection 'Bruker XSCANS'
_computing_data_reduction 'Bruker SHELXTL'
_computing_molecular_graphics 'Bruker SHELXTL'
_computing_publication_material 'Bruker SHELXTL'
_computing_structure_refinement 'SHELXL-97 (Sheldrick, 1997)'
_computing_structure_solution 'SHELXS-97 (Sheldrick, 1990)'
_diffrn_ambient_temperature 296(2)
_diffrn_measured_fraction_theta_full 0.967
_diffrn_measured_fraction_theta_max 0.967
_diffrn_radiation_monochromator graphite
_diffrn_radiation_source 'fine-focus sealed tube'
_diffrn_radiation_type MoK\a
_diffrn_radiation_wavelength 0.71073
_diffrn_reflns_av_R_equivalents 0.0000
_diffrn_reflns_av_sigmaI/netI 0.0729
_diffrn_reflns_limit_h_max 8
_diffrn_reflns_limit_h_min -8
_diffrn_reflns_limit_k_max 12
_diffrn_reflns_limit_k_min -12
_diffrn_reflns_limit_l_max 17
_diffrn_reflns_limit_l_min 0
_diffrn_reflns_number 4172
_diffrn_reflns_theta_full 27.50
_diffrn_reflns_theta_max 27.50
_diffrn_reflns_theta_min 2.44
_exptl_absorpt_coefficient_mu 1.329
_exptl_absorpt_correction_T_max 0.887
_exptl_absorpt_correction_T_min 0.866
_exptl_absorpt_correction_type multi-scan
_exptl_crystal_colour green
_exptl_crystal_density_diffrn 1.731
_exptl_crystal_density_method 'not measured'
_exptl_crystal_description prism
_exptl_crystal_F_000 488
_exptl_crystal_size_max 0.2
_exptl_crystal_size_mid 0.09
_exptl_crystal_size_min 0.09
_refine_diff_density_max 0.534
_refine_diff_density_min -0.627
_refine_diff_density_rms 0.104
_refine_ls_extinction_method none
_refine_ls_goodness_of_fit_ref 0.922
_refine_ls_hydrogen_treatment constr
_refine_ls_matrix_type full
_refine_ls_number_parameters 227
_refine_ls_number_reflns 4194
_refine_ls_number_restraints 0
_refine_ls_restrained_S_all 0.922
_refine_ls_R_factor_all 0.0681
_refine_ls_R_factor_gt 0.0444
_refine_ls_shift/su_max 0.000
_refine_ls_shift/su_mean 0.000
_refine_ls_structure_factor_coef Fsqd
_refine_ls_weighting_details 'calc w=1/[\s^2^(Fo^2^)+(0.0470P)^2^+0.0000P] where P=(Fo^2^+2Fc^2^)/3'
_refine_ls_weighting_scheme calc
_refine_ls_wR_factor_gt 0.0941
_refine_ls_wR_factor_ref 0.1016
_reflns_number_gt 2933
_reflns_number_total 4194
_reflns_threshold_expression >2sigma(I)
_cod_duplicate_entry 7216044
_cod_data_source_file c4ce00375f2.cif
_cod_data_source_block 1
_cod_original_cell_volume 895.7(3)
_cod_original_sg_symbol_H-M P-1
_cod_database_code 7217363

loop_
_symmetry_equiv_pos_as_xyz
'x, y, z'
'-x, -y, -z'

loop_
_atom_site_label
_atom_site_type_symbol
_atom_site_fract_x
_atom_site_fract_y
_atom_site_fract_z
_atom_site_U_iso_or_equiv
_atom_site_adp_type
_atom_site_occupancy
_atom_site_symmetry_multiplicity
_atom_site_calc_flag
_atom_site_refinement_flags
Ni1 Ni 0.75921(6) 0.69049(4) 0.07113(3) 0.01818(13) Uani 1 1 d .
O1 O 0.8607(3) 0.4427(2) 0.28965(17) 0.0238(6) Uani 1 1 d .
O1W O 0.9583(3) 0.6309(3) 0.17488(18) 0.0292(6) Uani 1 1 d .
H1W H 0.9330 0.5720 0.2133 0.035 Uiso 1 1 d R
H2W H 1.0616 0.6797 0.1978 0.035 Uiso 1 1 d R
O2 O 0.7057(3) 0.2148(2) 0.30190(18) 0.0276(6) Uani 1 1 d .
H2A H 0.6146 0.1680 0.2696 0.041 Uiso 1 1 calc R
O2W O 0.7518(3) 0.4919(2) 0.00524(18) 0.0304(6) Uani 1 1 d .
H3W H 0.8411 0.4315 0.0048 0.036 Uiso 1 1 d R
H4W H 0.6391 0.4592 -0.0206 0.036 Uiso 1 1 d R
O3W O 0.9844(3) 0.7319(2) -0.01409(17) 0.0252(6) Uani 1 1 d .
H5W H 1.0703 0.7982 -0.0014 0.030 Uiso 1 1 d R
H6W H 0.9498 0.7405 -0.0740 0.030 Uiso 1 1 d R
O3 O 0.5037(3) 0.3908(2) 0.21684(16) 0.0227(6) Uani 1 1 d .
O4W O 0.5211(3) 0.6332(2) 0.14177(16) 0.0213(5) Uani 1 1 d .
H7W H 0.5245 0.5449 0.1357 0.026 Uiso 1 1 d R
H8W H 0.4460 0.6861 0.1739 0.026 Uiso 1 1 d R
O4 O 0.1181(3) 1.0146(2) 0.26481(17) 0.0234(6) Uani 1 1 d .
H4A H 0.1340 1.0925 0.2486 0.035 Uiso 1 1 calc R
O5W O 0.7786(3) 0.8984(2) 0.13474(17) 0.0231(6) Uani 1 1 d .
H9W H 0.8882 0.9219 0.1687 0.028 Uiso 1 1 d R
H10W H 0.6785 0.9288 0.1619 0.028 Uiso 1 1 d R
O5 O 0.2814(3) 0.7888(2) 0.24217(18) 0.0237(6) Uani 1 1 d .
O6W O 0.5642(3) 0.7546(2) -0.03694(17) 0.0256(6) Uani 1 1 d .
H11W H 0.5326 0.7117 -0.0940 0.031 Uiso 1 1 d R
H12W H 0.4704 0.8059 -0.0200 0.031 Uiso 1 1 d R
O6 O 0.4627(3) 1.0088(2) 0.21204(17) 0.0215(5) Uani 1 1 d .
O7W O 1.2700(3) 0.9359(3) 0.02274(18) 0.0294(6) Uani 1 1 d .
H13W H 1.2551 1.0018 -0.0127 0.035 Uiso 1 1 d R
H14W H 1.3260 0.9535 0.0810 0.035 Uiso 1 1 d R
O8W O 0.1283(3) 1.2690(2) 0.21361(18) 0.0272(6) Uani 1 1 d .
H15W H 0.2417 1.3084 0.2155 0.033 Uiso 1 1 d R
H16W H 0.0410 1.3187 0.2394 0.033 Uiso 1 1 d R
P1 P 0.66539(13) 0.37345(9) 0.29867(7) 0.0182(2) Uani 1 1 d .
P2 P 0.32429(13) 0.94070(9) 0.27354(6) 0.0178(2) Uani 1 1 d .
C1 C 0.8555(5) 0.3358(4) 0.5163(3) 0.0325(10) Uani 1 1 d .
H1A H 0.8987 0.3358 0.5848 0.049 Uiso 1 1 calc R
H1B H 0.9586 0.3754 0.4845 0.049 Uiso 1 1 calc R
H1C H 0.8257 0.2420 0.4868 0.049 Uiso 1 1 calc R
C2 C 0.6730(5) 0.4205(4) 0.5052(3) 0.0204(8) Uani 1 1 d .
C3 C 0.5748(5) 0.4404(3) 0.4136(2) 0.0180(7) Uani 1 1 d .
C4 C 0.4037(5) 0.5183(4) 0.4106(3) 0.0227(8) Uani 1 1 d .
H4B H 0.3381 0.5299 0.3497 0.027 Uiso 1 1 calc R
C5 C 0.7237(5) 0.8193(4) 0.3700(3) 0.0325(10) Uani 1 1 d .
H5A H 0.8348 0.7883 0.4097 0.049 Uiso 1 1 calc R
H5B H 0.7702 0.8701 0.3207 0.049 Uiso 1 1 calc R
H5C H 0.6442 0.7402 0.3390 0.049 Uiso 1 1 calc R
C6 C 0.6006(5) 0.9124(4) 0.4342(3) 0.0233(8) Uani 1 1 d .
C7 C 0.4262(5) 0.9713(3) 0.4006(2) 0.0186(7) Uani 1 1 d .
C8 C 0.3270(5) 1.0579(4) 0.4668(2) 0.0222(8) Uani 1 1 d .
H8A H 0.2095 1.0969 0.4443 0.027 Uiso 1 1 calc R

loop_
_atom_site_aniso_label
_atom_site_aniso_U_11
_atom_site_aniso_U_22
_atom_site_aniso_U_33
_atom_site_aniso_U_23
_atom_site_aniso_U_13
_atom_site_aniso_U_12
Ni1 0.0179(2) 0.0186(3) 0.0174(2) 0.00018(19) 0.00095(18) -0.00003(19)
O1 0.0217(13) 0.0248(14) 0.0254(14) 0.0028(11) 0.0053(11) -0.0023(11)
O1W 0.0239(14) 0.0324(15) 0.0309(15) 0.0139(12) -0.0085(12) -0.0076(12)
O2 0.0274(14) 0.0182(13) 0.0347(16) -0.0013(12) -0.0041(12) 0.0005(11)
O2W 0.0221(13) 0.0219(14) 0.0420(17) -0.0092(12) -0.0070(12) 0.0036(11)
O3W 0.0215(13) 0.0308(15) 0.0238(14) 0.0053(12) 0.0033(11) -0.0039(11)
O3 0.0240(13) 0.0291(14) 0.0145(12) 0.0007(11) 0.0010(10) 0.0039(11)
O4W 0.0215(13) 0.0191(13) 0.0233(14) -0.0019(11) 0.0077(11) 0.0016(10)
O4 0.0208(13) 0.0248(14) 0.0242(14) 0.0024(11) 0.0006(11) 0.0021(11)
O5W 0.0224(13) 0.0241(14) 0.0214(13) -0.0032(11) 0.0019(11) -0.0001(11)
O5 0.0186(13) 0.0216(13) 0.0289(14) -0.0030(11) 0.0012(11) -0.0038(10)
O6W 0.0266(14) 0.0299(15) 0.0183(13) -0.0024(11) -0.0024(11) 0.0099(11)
O6 0.0198(13) 0.0249(14) 0.0201(13) 0.0023(11) 0.0039(10) -0.0007(10)
O7W 0.0361(15) 0.0297(15) 0.0216(14) 0.0051(12) -0.0027(12) -0.0043(12)
O8W 0.0200(13) 0.0289(15) 0.0331(15) 0.0000(12) 0.0088(11) 0.0021(11)
P1 0.0181(5) 0.0202(5) 0.0160(5) -0.0001(4) 0.0028(4) 0.0006(4)
P2 0.0168(5) 0.0198(5) 0.0159(5) -0.0003(4) 0.0000(4) -0.0001(4)
C1 0.031(2) 0.039(2) 0.027(2) 0.0034(19) 0.0026(18) 0.0127(19)
C2 0.0207(18) 0.0216(19) 0.0190(19) 0.0007(15) 0.0041(15) 0.0016(15)
C3 0.0188(18) 0.0199(18) 0.0151(18) 0.0003(14) 0.0029(14) 0.0013(15)
C4 0.0224(19) 0.030(2) 0.0148(18) 0.0027(16) -0.0026(15) -0.0011(16)
C5 0.033(2) 0.045(3) 0.018(2) -0.0035(18) -0.0006(17) 0.0133(19)
C6 0.0230(19) 0.026(2) 0.0202(19) -0.0019(16) 0.0025(15) 0.0026(16)
C7 0.0201(18) 0.0188(18) 0.0160(17) 0.0008(14) -0.0010(14) -0.0019(15)
C8 0.0230(19) 0.023(2) 0.0201(19) 0.0026(16) 0.0000(15) 0.0059(16)

loop_
_atom_type_symbol
_atom_type_description
_atom_type_scat_dispersion_real
_atom_type_scat_dispersion_imag
_atom_type_scat_source
C C 0.0033 0.0016 'International Tables Vol C Tables 4.2.6.8 and 6.1.1.4'
H H 0.0000 0.0000 'International Tables Vol C Tables 4.2.6.8 and 6.1.1.4'
O O 0.0106 0.0060 'International Tables Vol C Tables 4.2.6.8 and 6.1.1.4'
P P 0.1023 0.0942 'International Tables Vol C Tables 4.2.6.8 and 6.1.1.4'
Ni Ni 0.3393 1.1124 'International Tables Vol C Tables 4.2.6.8 and 6.1.1.4'

loop_
_geom_angle_atom_site_label_1
_geom_angle_atom_site_label_2
_geom_angle_atom_site_label_3
_geom_angle
_geom_angle_site_symmetry_1
_geom_angle_site_symmetry_3
O1W Ni1 O2W 87.40(10) . .
O1W Ni1 O6W 177.92(10) . .
O2W Ni1 O6W 93.06(10) . .
O1W Ni1 O4W 92.99(10) . .
O2W Ni1 O4W 86.96(10) . .
O6W Ni1 O4W 89.06(9) . .
O1W Ni1 O3W 90.61(9) . .
O2W Ni1 O3W 87.45(10) . .
O6W Ni1 O3W 87.39(9) . .
O4W Ni1 O3W 173.21(9) . .
O1W Ni1 O5W 92.69(10) . .
O2W Ni1 O5W 176.98(10) . .
O6W Ni1 O5W 86.74(9) . .
O4W Ni1 O5W 96.05(9) . .
O3W Ni1 O5W 89.53(9) . .
O1 P1 O3 115.11(14) . .
O1 P1 O2 106.44(14) . .
O3 P1 O2 109.83(14) . .
O1 P1 C3 109.88(15) . .
O3 P1 C3 107.49(14) . .
O2 P1 C3 107.91(15) . .
O5 P2 O6 114.53(14) . .
O5 P2 O4 106.59(13) . .
O6 P2 O4 108.54(13) . .
O5 P2 C7 111.11(15) . .
O6 P2 C7 108.40(15) . .
O4 P2 C7 107.39(15) . .
C4 C2 C3 118.1(3) 2_666 .
C4 C2 C1 118.8(3) 2_666 .
C3 C2 C1 123.0(3) . .
C4 C3 C2 118.9(3) . .
C4 C3 P1 118.5(3) . .
C2 C3 P1 122.5(3) . .
C2 C4 C3 123.0(3) 2_666 .
C7 C6 C8 119.0(3) . 2_676
C7 C6 C5 124.3(3) . .
C8 C6 C5 116.7(3) 2_676 .
C6 C7 C8 119.1(3) . .
C6 C7 P2 121.9(3) . .
C8 C7 P2 119.0(3) . .
C6 C8 C7 121.9(3) 2_676 .

loop_
_geom_bond_atom_site_label_1
_geom_bond_atom_site_label_2
_geom_bond_distance
_geom_bond_site_symmetry_2
Ni1 O1W 2.010(2) .
Ni1 O2W 2.026(2) .
Ni1 O6W 2.051(2) .
Ni1 O4W 2.070(2) .
Ni1 O3W 2.081(2) .
Ni1 O5W 2.097(2) .
O1 P1 1.498(2) .
O2 P1 1.571(2) .
O3 P1 1.519(2) .
O4 P2 1.585(2) .
O5 P2 1.499(2) .
O6 P2 1.519(2) .
P1 C3 1.811(3) .
P2 C7 1.805(3) .
C1 C2 1.504(5) .
C2 C4 1.394(5) 2_666
C2 C3 1.402(4) .
C3 C4 1.397(4) .
C4 C2 1.394(5) 2_666
C5 C6 1.512(5) .
C6 C7 1.385(5) .
C6 C8 1.398(5) 2_676
C7 C8 1.399(5) .
C8 C6 1.398(5) 2_676

loop_
_geom_hbond_atom_site_label_D
_geom_hbond_atom_site_label_H
_geom_hbond_atom_site_label_A
_geom_hbond_distance_DH
_geom_hbond_distance_HA
_geom_hbond_distance_DA
_geom_hbond_angle_DHA
_geom_hbond_site_symmetry_A
O2 H2A O6 0.82 1.89 2.668(3) 159.0 1_545
O1W H2W O5 0.85 1.82 2.672(3) 177.4 1_655
O2W H3W O3W 0.85 2.00 2.844(3) 169.5 2_765
O2W H4W O4W 0.85 2.00 2.755(3) 146.7 2_665
O3W H6W O8W 0.85 1.93 2.778(3) 171.7 2_675
O3W H5W O7W 0.85 1.86 2.710(3) 176.3 .
O4W H7W O2W 0.85 2.55 2.755(3) 94.9 2_665
O4W H7W O3 0.85 1.98 2.680(3) 139.1 .
O5W H9W O4 0.85 2.06 2.896(3) 167.1 1_655
O6W H11W O3 0.85 1.85 2.696(3) 172.6 2_665
O6W H12W O7W 0.85 1.96 2.807(3) 175.5 1_455
O7W H13W O5W 0.85 2.03 2.845(3) 159.7 2_775
O7W H14W O6 0.85 1.96 2.804(3) 175.3 1_655
O8W H15W O3 0.85 1.93 2.782(3) 177.5 1_565
C1 H1B O1 0.96 2.85 3.409(5) 117.8 .
C1 H1C O2 0.96 2.58 3.111(5) 115.3 .
C5 H5C O5 0.96 2.76 3.314(4) 117.8 .
C5 H5B O6 0.96 2.89 3.396(4) 114.0 .
